data_4508258
loop_
_publ_author_name
'Ghosh, Soumyajit'
'Mondal, Arobendo'
'Kiran, M. S. R. N.'
'Ramamurty, U.'
'Reddy, C. Malla'

_publ_section_title
;
 The Role of Weak Interactions in the Phase Transition and Distinct
 Mechanical Behavior of Two Structurally Similar Caffeine Co-crystal
 Polymorphs Studied by Nanoindentation
;
_journal_issue 10
_journal_name_full 'Crystal Growth &amp; Design'
_journal_page_first 4435
_journal_paper_doi 10.1021/cg400928v
_journal_volume 13
_journal_year 2013
_chemical_formula_moiety 'C8 H10 N4 O2, C7 H4 Cl1 N1 O4'
_chemical_formula_sum 'C15 H14 Cl N5 O6'
_chemical_formula_weight 395.76
_chemical_melting_point 408.9
_chemical_name_common 'Caffeine:4-chloro-3nitrobenzoic acid'
_chemical_name_systematic
; 
 ? 
;
_space_group_IT_number 2
_symmetry_cell_setting triclinic
_symmetry_space_group_name_Hall '-P 1'
_symmetry_space_group_name_H-M 'P -1'
_atom_sites_solution_hydrogens geom
_atom_sites_solution_primary direct
_atom_sites_solution_secondary difmap
_audit_creation_method SHELXL-97
_cell_angle_alpha 77.109(2)
_cell_angle_beta 83.5590(10)
_cell_angle_gamma 64.0610(10)
_cell_formula_units_Z 2
_cell_length_a 8.0540(5)
_cell_length_b 8.1481(5)
_cell_length_c 15.0119(9)
_cell_measurement_reflns_used 9502
_cell_measurement_temperature 296(2)
_cell_measurement_theta_max 32.80
_cell_measurement_theta_min 2.78
_cell_volume 863.46(9)
_computing_cell_refinement 'Bruker SMART'
_computing_data_collection 'Bruker SMART'
_computing_data_reduction 'Bruker SAINT'
_computing_molecular_graphics 'Bruker SHELXTL'
_computing_publication_material 'Bruker SHELXTL'
_computing_structure_refinement 'SHELXL-97 (Sheldrick, 1997)'
_computing_structure_solution 'SHELXS-97 (Sheldrick, 1990)'
_diffrn_ambient_temperature 296(2)
_diffrn_measured_fraction_theta_full 0.994
_diffrn_measured_fraction_theta_max 0.994
_diffrn_measurement_device_type 'BRUKER KAPPA APEX II DUO'
_diffrn_measurement_method 'phi and omega scans'
_diffrn_radiation_monochromator graphite
_diffrn_radiation_source 'fine-focus sealed tube'
_diffrn_radiation_type MoK\a
_diffrn_radiation_wavelength 0.71073
_diffrn_reflns_av_R_equivalents 0.0319
_diffrn_reflns_av_sigmaI/netI 0.0229
_diffrn_reflns_limit_h_max 10
_diffrn_reflns_limit_h_min -10
_diffrn_reflns_limit_k_max 10
_diffrn_reflns_limit_k_min -9
_diffrn_reflns_limit_l_max 19
_diffrn_reflns_limit_l_min -18
_diffrn_reflns_number 13881
_diffrn_reflns_theta_full 27.00
_diffrn_reflns_theta_max 27.00
_diffrn_reflns_theta_min 2.78
_diffrn_standards_decay_% 0
_diffrn_standards_interval_count 0
_diffrn_standards_interval_time 0
_diffrn_standards_number 0
_exptl_absorpt_coefficient_mu 0.267
_exptl_absorpt_correction_T_max 0.945
_exptl_absorpt_correction_T_min 0.852
_exptl_absorpt_correction_type multi-scan
_exptl_absorpt_process_details 'multi-scan absorption correction'
_exptl_crystal_colour 'pale yellow'
_exptl_crystal_density_diffrn 1.522
_exptl_crystal_density_method 'not measured'
_exptl_crystal_description block
_exptl_crystal_F_000 408
_exptl_crystal_size_max 0.60
_exptl_crystal_size_mid 0.52
_exptl_crystal_size_min 0.21
_refine_diff_density_max 0.383
_refine_diff_density_min -0.776
_refine_diff_density_rms 0.182
_refine_ls_extinction_method none
_refine_ls_goodness_of_fit_ref 1.049
_refine_ls_hydrogen_treatment constr
_refine_ls_matrix_type full
_refine_ls_number_parameters 248
_refine_ls_number_reflns 3752
_refine_ls_number_restraints 0
_refine_ls_restrained_S_all 1.049
_refine_ls_R_factor_all 0.0517
_refine_ls_R_factor_gt 0.0465
_refine_ls_shift/su_max 0.001
_refine_ls_shift/su_mean 0.000
_refine_ls_structure_factor_coef Fsqd
_refine_ls_weighting_details 'calc w=1/[\s^2^(Fo^2^)+(0.0736P)^2^+0.2634P] where P=(Fo^2^+2Fc^2^)/3'
_refine_ls_weighting_scheme calc
_refine_ls_wR_factor_gt 0.1233
_refine_ls_wR_factor_ref 0.1312
_reflns_number_gt 3292
_reflns_number_total 3752
_reflns_threshold_expression >2sigma(I)
_cod_data_source_file cg400928v_si_002.cif
_cod_data_source_block cmr_sg_086_1
_cod_depositor_comments
;
The following automatic conversions were performed:

'_symmetry_cell_setting' value 'Triclinic' changed to 'triclinic'
according to /home/saulius/struct/CIF-dictionaries/cif_core.dic
dictionary named 'cif_core.dic' version 2.4.2 from 2011-04-26.

Automatic conversion script
Id: cif_fix_values 1891 2012-01-12 08:04:46Z andrius 
;
_cod_original_sg_symbol_H-M 'P -1   '
_cod_database_code 4508258

loop_
_symmetry_equiv_pos_as_xyz
'x, y, z'
'-x, -y, -z'

loop_
_atom_site_label
_atom_site_type_symbol
_atom_site_fract_x
_atom_site_fract_y
_atom_site_fract_z
_atom_site_U_iso_or_equiv
_atom_site_adp_type
_atom_site_occupancy
_atom_site_symmetry_multiplicity
_atom_site_calc_flag
_atom_site_refinement_flags
Cl1 Cl 1.08932(7) 0.38043(10) 0.27433(3) 0.0720(2) Uani 1 1 d .
O6 O 0.65693(18) 0.47145(18) -0.09543(8) 0.0510(3) Uani 1 1 d .
H6 H 0.5995 0.5081 -0.1431 0.076 Uiso 1 1 calc R
O3 O 0.9143(3) 0.8995(3) 0.11932(16) 0.0947(6) Uani 1 1 d .
O5 O 0.5502(2) 0.7760(2) -0.09678(10) 0.0623(4) Uani 1 1 d .
O1 O 0.4550(2) 0.92949(18) 0.38467(11) 0.0655(4) Uani 1 1 d .
O2 O 0.83835(18) 0.33031(17) 0.51045(9) 0.0510(3) Uani 1 1 d .
C6 C 0.3408(3) 0.8388(3) 0.24450(15) 0.0644(6) Uani 1 1 d .
H6A H 0.3773 0.8027 0.1862 0.097 Uiso 1 1 calc R
H6B H 0.3367 0.9597 0.2408 0.097 Uiso 1 1 calc R
H6C H 0.2208 0.8427 0.2614 0.097 Uiso 1 1 calc R
N5 N 0.8770(3) 0.7850(3) 0.17292(14) 0.0668(5) Uani 1 1 d .
O4 O 0.8492(4) 0.7862(4) 0.25393(16) 0.1246(9) Uani 1 1 d .
N2 N 0.64599(18) 0.62882(17) 0.44667(9) 0.0355(3) Uani 1 1 d .
N3 N 0.71985(18) 0.21785(17) 0.35493(9) 0.0371(3) Uani 1 1 d .
N1 N 0.47456(18) 0.70353(18) 0.31339(9) 0.0396(3) Uani 1 1 d .
C9 C 0.6393(2) 0.6155(2) -0.06265(11) 0.0407(3) Uani 1 1 d .
C10 C 0.7475(2) 0.5565(2) 0.02303(10) 0.0371(3) Uani 1 1 d .
C11 C 0.7617(2) 0.6913(2) 0.05944(12) 0.0429(4) Uani 1 1 d .
H11 H 0.7032 0.8161 0.0318 0.051 Uiso 1 1 calc R
C12 C 0.8640(2) 0.6383(3) 0.13757(12) 0.0446(4) Uani 1 1 d .
C13 C 0.9533(2) 0.4526(3) 0.17988(10) 0.0447(4) Uani 1 1 d .
C15 C 0.8364(2) 0.3709(2) 0.06464(11) 0.0416(3) Uani 1 1 d .
H15 H 0.8270 0.2802 0.0401 0.050 Uiso 1 1 calc R
C14 C 0.9391(2) 0.3194(3) 0.14224(12) 0.0455(4) Uani 1 1 d .
H14 H 0.9989 0.1944 0.1693 0.055 Uiso 1 1 calc R
C1 C 0.5210(2) 0.7650(2) 0.38170(11) 0.0413(3) Uani 1 1 d .
C2 C 0.7312(2) 0.4367(2) 0.44988(10) 0.0338(3) Uani 1 1 d .
C3 C 0.67439(19) 0.38866(19) 0.37671(10) 0.0322(3) Uani 1 1 d .
C8 C 0.8532(3) 0.0380(2) 0.40210(13) 0.0544(5) Uani 1 1 d .
H8A H 0.8586 -0.0587 0.3736 0.082 Uiso 1 1 calc R
H8B H 0.8158 0.0163 0.4650 0.082 Uiso 1 1 calc R
H8C H 0.9729 0.0382 0.3987 0.082 Uiso 1 1 calc R
C4 C 0.6218(2) 0.2524(2) 0.28123(11) 0.0406(3) Uani 1 1 d .
H4 H 0.6266 0.1599 0.2528 0.049 Uiso 1 1 calc R
N4 N 0.51632(18) 0.43305(19) 0.25267(9) 0.0385(3) Uani 1 1 d .
C5 C 0.55032(19) 0.5170(2) 0.31267(10) 0.0321(3) Uani 1 1 d .
C7 C 0.6981(3) 0.6928(3) 0.51925(12) 0.0462(4) Uani 1 1 d .
H7A H 0.6950 0.6152 0.5773 0.069 Uiso 1 1 calc R
H7B H 0.6126 0.8192 0.5206 0.069 Uiso 1 1 calc R
H7C H 0.8204 0.6855 0.5070 0.069 Uiso 1 1 calc R

loop_
_atom_site_aniso_label
_atom_site_aniso_U_11
_atom_site_aniso_U_22
_atom_site_aniso_U_33
_atom_site_aniso_U_23
_atom_site_aniso_U_13
_atom_site_aniso_U_12
Cl1 0.0597(3) 0.1277(5) 0.0376(3) -0.0103(3) -0.0150(2) -0.0473(3)
O6 0.0617(7) 0.0565(7) 0.0395(6) -0.0088(5) -0.0201(5) -0.0253(6)
O3 0.1139(15) 0.0693(11) 0.1238(17) -0.0338(11) -0.0127(13) -0.0502(11)
O5 0.0742(9) 0.0529(8) 0.0539(8) -0.0030(6) -0.0266(7) -0.0193(7)
O1 0.0882(10) 0.0328(6) 0.0688(9) -0.0165(6) -0.0202(8) -0.0120(6)
O2 0.0627(7) 0.0434(6) 0.0440(7) -0.0050(5) -0.0250(5) -0.0161(6)
C6 0.0681(12) 0.0423(10) 0.0630(12) -0.0048(9) -0.0327(10) -0.0009(9)
N5 0.0635(10) 0.0766(13) 0.0774(13) -0.0443(11) -0.0061(9) -0.0304(9)
O4 0.176(2) 0.163(2) 0.0857(14) -0.0847(16) 0.0168(14) -0.095(2)
N2 0.0431(6) 0.0346(6) 0.0345(6) -0.0126(5) -0.0040(5) -0.0181(5)
N3 0.0475(7) 0.0299(6) 0.0350(6) -0.0088(5) -0.0084(5) -0.0145(5)
N1 0.0426(7) 0.0318(6) 0.0389(7) -0.0066(5) -0.0121(5) -0.0082(5)
C9 0.0405(7) 0.0503(9) 0.0340(8) -0.0067(7) -0.0063(6) -0.0211(7)
C10 0.0358(7) 0.0471(8) 0.0320(7) -0.0102(6) -0.0021(6) -0.0195(6)
C11 0.0420(8) 0.0460(9) 0.0428(8) -0.0146(7) -0.0032(6) -0.0173(7)
C12 0.0416(8) 0.0593(10) 0.0429(9) -0.0249(8) 0.0022(6) -0.0241(7)
C13 0.0374(7) 0.0724(11) 0.0296(7) -0.0127(7) -0.0023(6) -0.0263(8)
C15 0.0448(8) 0.0473(9) 0.0375(8) -0.0087(7) -0.0062(6) -0.0225(7)
C14 0.0444(8) 0.0510(9) 0.0394(8) -0.0020(7) -0.0091(7) -0.0198(7)
C1 0.0482(8) 0.0328(7) 0.0425(8) -0.0104(6) -0.0052(6) -0.0145(6)
C2 0.0378(7) 0.0352(7) 0.0315(7) -0.0076(5) -0.0050(5) -0.0168(6)
C3 0.0369(7) 0.0296(7) 0.0317(7) -0.0081(5) -0.0046(5) -0.0137(5)
C8 0.0752(12) 0.0290(7) 0.0518(10) -0.0066(7) -0.0209(9) -0.0115(8)
C4 0.0507(8) 0.0410(8) 0.0363(8) -0.0138(6) -0.0066(6) -0.0208(7)
N4 0.0420(7) 0.0430(7) 0.0334(6) -0.0110(5) -0.0080(5) -0.0175(6)
C5 0.0332(7) 0.0343(7) 0.0303(7) -0.0082(5) -0.0032(5) -0.0142(5)
C7 0.0600(10) 0.0496(9) 0.0426(9) -0.0187(7) -0.0057(7) -0.0300(8)

loop_
_atom_type_symbol
_atom_type_description
_atom_type_scat_dispersion_real
_atom_type_scat_dispersion_imag
_atom_type_scat_source
C C 0.0033 0.0016 'International Tables Vol C Tables 4.2.6.8 and 6.1.1.4'
H H 0.0000 0.0000 'International Tables Vol C Tables 4.2.6.8 and 6.1.1.4'
N N 0.0061 0.0033 'International Tables Vol C Tables 4.2.6.8 and 6.1.1.4'
O O 0.0106 0.0060 'International Tables Vol C Tables 4.2.6.8 and 6.1.1.4'
Cl Cl 0.1484 0.1585 'International Tables Vol C Tables 4.2.6.8 and 6.1.1.4'

loop_
_geom_angle_atom_site_label_1
_geom_angle_atom_site_label_2
_geom_angle_atom_site_label_3
_geom_angle
C9 O6 H6 109.5
N1 C6 H6A 109.5
N1 C6 H6B 109.5
H6A C6 H6B 109.5
N1 C6 H6C 109.5
H6A C6 H6C 109.5
H6B C6 H6C 109.5
O3 N5 O4 123.7(2)
O3 N5 C12 117.84(18)
O4 N5 C12 118.5(2)
C1 N2 C2 127.10(12)
C1 N2 C7 117.22(13)
C2 N2 C7 115.67(13)
C4 N3 C3 106.13(12)
C4 N3 C8 127.72(13)
C3 N3 C8 126.13(13)
C5 N1 C1 119.62(13)
C5 N1 C6 120.96(14)
C1 N1 C6 119.40(14)
O5 C9 O6 125.13(15)
O5 C9 C10 123.11(16)
O6 C9 C10 111.76(14)
C11 C10 C15 119.69(15)
C11 C10 C9 118.67(15)
C15 C10 C9 121.63(14)
C10 C11 C12 119.24(16)
C10 C11 H11 120.4
C12 C11 H11 120.4
C11 C12 C13 121.49(15)
C11 C12 N5 117.33(17)
C13 C12 N5 121.17(16)
C14 C13 C12 118.58(15)
C14 C13 Cl1 118.51(15)
C12 C13 Cl1 122.85(14)
C14 C15 C10 120.62(15)
C14 C15 H15 119.7
C10 C15 H15 119.7
C13 C14 C15 120.38(16)
C13 C14 H14 119.8
C15 C14 H14 119.8
O1 C1 N1 121.22(16)
O1 C1 N2 122.07(16)
N1 C1 N2 116.70(13)
O2 C2 N2 121.36(13)
O2 C2 C3 127.02(14)
N2 C2 C3 111.62(13)
C5 C3 N3 105.74(12)
C5 C3 C2 123.15(13)
N3 C3 C2 131.09(13)
N3 C8 H8A 109.5
N3 C8 H8B 109.5
H8A C8 H8B 109.5
N3 C8 H8C 109.5
H8A C8 H8C 109.5
H8B C8 H8C 109.5
N4 C4 N3 113.07(13)
N4 C4 H4 123.5
N3 C4 H4 123.5
C4 N4 C5 104.11(12)
N4 C5 C3 110.95(13)
N4 C5 N1 127.25(13)
C3 C5 N1 121.79(13)
N2 C7 H7A 109.5
N2 C7 H7B 109.5
H7A C7 H7B 109.5
N2 C7 H7C 109.5
H7A C7 H7C 109.5
H7B C7 H7C 109.5

loop_
_geom_bond_atom_site_label_1
_geom_bond_atom_site_label_2
_geom_bond_distance
Cl1 C13 1.7230(16)
O6 C9 1.318(2)
O6 H6 0.8200
O3 N5 1.210(3)
O5 C9 1.204(2)
O1 C1 1.216(2)
O2 C2 1.2220(19)
C6 N1 1.465(2)
C6 H6A 0.9600
C6 H6B 0.9600
C6 H6C 0.9600
N5 O4 1.213(3)
N5 C12 1.458(2)
N2 C1 1.399(2)
N2 C2 1.3991(19)
N2 C7 1.4772(18)
N3 C4 1.338(2)
N3 C3 1.3814(18)
N3 C8 1.461(2)
N1 C5 1.3698(19)
N1 C1 1.386(2)
C9 C10 1.501(2)
C10 C11 1.382(2)
C10 C15 1.386(2)
C11 C12 1.386(2)
C11 H11 0.9300
C12 C13 1.390(3)
C13 C14 1.381(3)
C15 C14 1.382(2)
C15 H15 0.9300
C14 H14 0.9300
C2 C3 1.425(2)
C3 C5 1.3672(19)
C8 H8A 0.9600
C8 H8B 0.9600
C8 H8C 0.9600
C4 N4 1.334(2)
C4 H4 0.9300
N4 C5 1.3598(18)
C7 H7A 0.9600
C7 H7B 0.9600
C7 H7C 0.9600
